data_2214026
loop_
_publ_author_name
'Hong Li'

_publ_section_title
;
 5-(<i>p</i>-Fluorophenyl)-1,3-diphenyl-2-pyrazoline
;
_journal_coeditor_code AT2315
_journal_issue 7
_journal_name_full 'Acta Crystallographica Section E'
_journal_page_first o3280
_journal_page_last o3280
_journal_paper_doi 10.1107/S1600536807026840
_journal_volume 63
_journal_year 2007
_chemical_formula_iupac 'C21 H17 F N2'
_chemical_formula_moiety 'C21 H17 F N2'
_chemical_formula_sum 'C21 H17 F N2'
_chemical_formula_weight 316.37
_chemical_name_systematic
;
5-(<i>p</i>-Fluorophenyl)-1,3-diphenyl-2-pyrazoline
;
_space_group_IT_number 14
_symmetry_cell_setting monoclinic
_symmetry_space_group_name_Hall '-P 2ybc'
_symmetry_space_group_name_H-M 'P 1 21/c 1'
_atom_sites_solution_hydrogens geom
_atom_sites_solution_primary direct
_atom_sites_solution_secondary difmap
_audit_creation_method SHELXL-97
_cell_angle_alpha 90.00
_cell_angle_beta 111.653(6)
_cell_angle_gamma 90.00
_cell_formula_units_Z 4
_cell_length_a 11.476(5)
_cell_length_b 13.389(5)
_cell_length_c 11.774(4)
_cell_measurement_reflns_used 1142
_cell_measurement_temperature 294(2)
_cell_measurement_theta_max 19.98
_cell_measurement_theta_min 2.44
_cell_volume 1681.4(11)
_computing_cell_refinement 'SAINT (Bruker, 1997)'
_computing_data_collection 'SMART (Bruker, 1997)'
_computing_data_reduction SAINT
_computing_molecular_graphics 'SHELXTL (Bruker, 1997)'
_computing_publication_material SHELXTL
_computing_structure_refinement 'SHELXL97 (Sheldrick, 1997)'
_computing_structure_solution 'SHELXS97 (Sheldrick, 1997)'
_diffrn_ambient_temperature 294(2)
_diffrn_measured_fraction_theta_full 1.000
_diffrn_measured_fraction_theta_max 1.000
_diffrn_measurement_device_type 'Bruker SMART CCD area-detector'
_diffrn_measurement_method '\f and omega scans'
_diffrn_radiation_monochromator graphite
_diffrn_radiation_source 'fine-focus sealed tube'
_diffrn_radiation_type MoK\a
_diffrn_radiation_wavelength 0.71073
_diffrn_reflns_av_R_equivalents 0.0453
_diffrn_reflns_av_sigmaI/netI 0.0633
_diffrn_reflns_limit_h_max 13
_diffrn_reflns_limit_h_min -13
_diffrn_reflns_limit_k_max 15
_diffrn_reflns_limit_k_min -7
_diffrn_reflns_limit_l_max 10
_diffrn_reflns_limit_l_min -14
_diffrn_reflns_number 7071
_diffrn_reflns_theta_full 25.02
_diffrn_reflns_theta_max 25.02
_diffrn_reflns_theta_min 1.91
_diffrn_standards_decay_% 0
_diffrn_standards_number 0
_exptl_absorpt_coefficient_mu 0.082
_exptl_absorpt_correction_T_max 0.9887
_exptl_absorpt_correction_T_min 0.9823
_exptl_absorpt_correction_type multi-scan
_exptl_absorpt_process_details '(SADABS; Bruker, 1997)'
_exptl_crystal_colour yellow
_exptl_crystal_density_diffrn 1.250
_exptl_crystal_density_method 'not measured'
_exptl_crystal_description bar
_exptl_crystal_F_000 664
_exptl_crystal_size_max 0.22
_exptl_crystal_size_mid 0.20
_exptl_crystal_size_min 0.14
_refine_diff_density_max 0.123
_refine_diff_density_min -0.141
_refine_ls_extinction_coef 0.0084(9)
_refine_ls_extinction_expression Fc^*^=kFc[1+0.001xFc^2^\l^3^/sin(2\q)]^-1/4^
_refine_ls_extinction_method SHELXL
_refine_ls_goodness_of_fit_ref 1.021
_refine_ls_hydrogen_treatment constr
_refine_ls_matrix_type full
_refine_ls_number_parameters 218
_refine_ls_number_reflns 2958
_refine_ls_number_restraints 0
_refine_ls_restrained_S_all 1.021
_refine_ls_R_factor_all 0.1147
_refine_ls_R_factor_gt 0.0430
_refine_ls_shift/su_max 0.000
_refine_ls_shift/su_mean 0.000
_refine_ls_structure_factor_coef Fsqd
_refine_ls_weighting_details 'calc w=1/[\s^2^(Fo^2^)+(0.0343P)^2^] where P=(Fo^2^+2Fc^2^)/3'
_refine_ls_weighting_scheme calc
_refine_ls_wR_factor_gt 0.0817
_refine_ls_wR_factor_ref 0.1013
_reflns_number_gt 1473
_reflns_number_total 2958
_reflns_threshold_expression I>2\s(I)
_cod_data_source_file at2315.cif
_cod_data_source_block I
_cod_original_sg_symbol_H-M 'P 21/c'
_cod_database_code 2214026
_cod_database_fobs_code 2214026

loop_
_symmetry_equiv_pos_as_xyz
'x, y, z'
'-x, y+1/2, -z+1/2'
'-x, -y, -z'
'x, -y-1/2, z-1/2'

loop_
_atom_site_type_symbol
_atom_site_label
_atom_site_fract_x
_atom_site_fract_y
_atom_site_fract_z
_atom_site_U_iso_or_equiv
_atom_site_adp_type
_atom_site_calc_flag
_atom_site_refinement_flags
_atom_site_occupancy
F F1 0.10006(15) 0.46529(10) 0.77127(14) 0.1173(6) Uani d . 1
N N1 0.29414(16) -0.06861(13) 0.87003(15) 0.0592(5) Uani d . 1
N N2 0.33402(16) 0.02657(13) 0.85440(15) 0.0621(5) Uani d . 1
C C1 0.2031(2) -0.24652(19) 0.9413(2) 0.0727(7) Uani d . 1
H H1 0.2442 -0.2529 0.8868 0.087 Uiso calc R 1
C C2 0.1559(3) -0.3302(2) 0.9768(3) 0.0946(9) Uani d . 1
H H2 0.1651 -0.3925 0.9461 0.113 Uiso calc R 1
C C3 0.0953(2) -0.3221(2) 1.0573(3) 0.0904(8) Uani d . 1
H H3 0.0643 -0.3789 1.0819 0.108 Uiso calc R 1
C C4 0.0806(2) -0.2304(2) 1.1013(2) 0.0783(7) Uani d . 1
H H4 0.0383 -0.2245 1.1548 0.094 Uiso calc R 1
C C5 0.1288(2) -0.14629(18) 1.06592(19) 0.0643(6) Uani d . 1
H H5 0.1196 -0.0841 1.0968 0.077 Uiso calc R 1
C C6 0.19058(19) -0.15360(17) 0.98517(18) 0.0534(6) Uani d . 1
C C7 0.24386(19) -0.06540(16) 0.95107(18) 0.0522(6) Uani d . 1
C C8 0.2448(2) 0.03719(15) 1.00217(19) 0.0651(6) Uani d . 1
H H8A 0.2823 0.0368 1.0907 0.078 Uiso calc R 1
H H8B 0.1607 0.0643 0.9769 0.078 Uiso calc R 1
C C9 0.3251(2) 0.09683(15) 0.94696(18) 0.0557(6) Uani d . 1
H H9 0.4086 0.1076 1.0094 0.067 Uiso calc R 1
C C10 0.26740(18) 0.19610(15) 0.89596(19) 0.0485(5) Uani d . 1
C C11 0.2857(2) 0.27606(18) 0.9737(2) 0.0626(6) Uani d . 1
H H11 0.3369 0.2688 1.0555 0.075 Uiso calc R 1
C C12 0.2297(2) 0.36675(18) 0.9326(3) 0.0768(7) Uani d . 1
H H12 0.2416 0.4205 0.9857 0.092 Uiso calc R 1
C C13 0.1567(2) 0.37566(19) 0.8128(3) 0.0705(7) Uani d . 1
C C14 0.1370(2) 0.2999(2) 0.7326(2) 0.0673(7) Uani d . 1
H H14 0.0870 0.3085 0.6507 0.081 Uiso calc R 1
C C15 0.1930(2) 0.20892(16) 0.7753(2) 0.0597(6) Uani d . 1
H H15 0.1801 0.1556 0.7213 0.072 Uiso calc R 1
C C16 0.41798(19) 0.03619(17) 0.79499(18) 0.0553(6) Uani d . 1
C C17 0.4340(2) -0.04195(18) 0.72432(19) 0.0665(6) Uani d . 1
H H17 0.3910 -0.1017 0.7191 0.080 Uiso calc R 1
C C18 0.5140(2) -0.0304(2) 0.6621(2) 0.0785(7) Uani d . 1
H H18 0.5244 -0.0828 0.6149 0.094 Uiso calc R 1
C C19 0.5786(2) 0.0571(2) 0.6685(2) 0.0803(8) Uani d . 1
H H19 0.6327 0.0638 0.6265 0.096 Uiso calc R 1
C C20 0.5625(2) 0.1340(2) 0.7375(2) 0.0722(7) Uani d . 1
H H20 0.6055 0.1936 0.7417 0.087 Uiso calc R 1
C C21 0.4835(2) 0.12442(17) 0.80117(19) 0.0629(6) Uani d . 1
H H21 0.4740 0.1772 0.8483 0.076 Uiso calc R 1

loop_
_atom_site_aniso_label
_atom_site_aniso_U_11
_atom_site_aniso_U_22
_atom_site_aniso_U_33
_atom_site_aniso_U_12
_atom_site_aniso_U_13
_atom_site_aniso_U_23
F1 0.1337(13) 0.0680(10) 0.1532(14) 0.0224(9) 0.0564(11) 0.0353(9)
N1 0.0616(12) 0.0649(13) 0.0596(12) 0.0006(10) 0.0325(10) -0.0002(10)
N2 0.0717(13) 0.0592(12) 0.0714(13) 0.0028(10) 0.0450(11) -0.0017(10)
C1 0.0777(17) 0.0666(17) 0.0866(18) 0.0077(14) 0.0454(14) 0.0027(15)
C2 0.101(2) 0.0677(19) 0.131(3) 0.0109(16) 0.062(2) 0.0078(17)
C3 0.082(2) 0.086(2) 0.113(2) 0.0033(16) 0.0477(18) 0.0298(18)
C4 0.0665(16) 0.105(2) 0.0722(18) -0.0017(17) 0.0361(14) 0.0099(17)
C5 0.0588(15) 0.0812(18) 0.0568(15) -0.0060(13) 0.0260(13) -0.0024(13)
C6 0.0482(13) 0.0652(16) 0.0483(14) 0.0054(12) 0.0195(11) 0.0047(12)
C7 0.0497(13) 0.0618(16) 0.0462(14) 0.0077(12) 0.0190(11) 0.0014(12)
C8 0.0764(16) 0.0677(16) 0.0607(15) 0.0142(13) 0.0363(13) 0.0108(12)
C9 0.0563(14) 0.0638(15) 0.0474(13) 0.0064(12) 0.0197(11) -0.0004(12)
C10 0.0442(12) 0.0570(15) 0.0443(14) -0.0027(11) 0.0166(11) -0.0015(12)
C11 0.0667(15) 0.0632(16) 0.0565(15) -0.0087(13) 0.0210(12) -0.0052(14)
C12 0.094(2) 0.0542(18) 0.088(2) -0.0121(15) 0.0406(17) -0.0085(15)
C13 0.0725(18) 0.0514(18) 0.095(2) 0.0055(14) 0.0396(17) 0.0217(17)
C14 0.0584(15) 0.0815(19) 0.0596(17) 0.0032(14) 0.0188(13) 0.0134(16)
C15 0.0573(14) 0.0686(17) 0.0514(16) 0.0008(13) 0.0179(12) -0.0053(12)
C16 0.0490(14) 0.0703(17) 0.0505(14) 0.0131(13) 0.0228(12) 0.0117(12)
C17 0.0650(16) 0.0815(17) 0.0618(15) 0.0022(13) 0.0338(13) -0.0002(13)
C18 0.0783(18) 0.101(2) 0.0682(17) 0.0033(16) 0.0412(15) -0.0076(15)
C19 0.0631(17) 0.118(2) 0.0707(18) 0.0049(17) 0.0369(14) 0.0097(17)
C20 0.0483(15) 0.094(2) 0.0768(18) 0.0042(14) 0.0261(14) 0.0210(15)
C21 0.0526(15) 0.0739(18) 0.0638(16) 0.0085(13) 0.0233(12) 0.0097(12)

loop_
_atom_type_symbol
_atom_type_description
_atom_type_scat_dispersion_real
_atom_type_scat_dispersion_imag
_atom_type_scat_source
C C 0.0033 0.0016 'International Tables Vol C Tables 4.2.6.8 and 6.1.1.4'
H H 0.0000 0.0000 'International Tables Vol C Tables 4.2.6.8 and 6.1.1.4'
N N 0.0061 0.0033 'International Tables Vol C Tables 4.2.6.8 and 6.1.1.4'
F F 0.0171 0.0103 'International Tables Vol C Tables 4.2.6.8 and 6.1.1.4'

loop_
_geom_angle_atom_site_label_1
_geom_angle_atom_site_label_2
_geom_angle_atom_site_label_3
_geom_angle
C7 N1 N2 109.14(17)
N1 N2 C16 118.38(18)
N1 N2 C9 111.83(16)
C16 N2 C9 124.35(19)
C6 C1 C2 121.1(2)
C6 C1 H1 119.5
C2 C1 H1 119.5
C3 C2 C1 120.2(3)
C3 C2 H2 119.9
C1 C2 H2 119.9
C4 C3 C2 119.9(2)
C4 C3 H3 120.1
C2 C3 H3 120.1
C3 C4 C5 119.8(2)
C3 C4 H4 120.1
C5 C4 H4 120.1
C6 C5 C4 120.8(2)
C6 C5 H5 119.6
C4 C5 H5 119.6
C1 C6 C5 118.2(2)
C1 C6 C7 121.3(2)
C5 C6 C7 120.5(2)
N1 C7 C6 121.9(2)
N1 C7 C8 112.96(19)
C6 C7 C8 125.16(19)
C7 C8 C9 102.93(17)
C7 C8 H8A 111.2
C9 C8 H8A 111.2
C7 C8 H8B 111.2
C9 C8 H8B 111.2
H8A C8 H8B 109.1
N2 C9 C10 114.15(16)
N2 C9 C8 101.42(16)
C10 C9 C8 112.58(17)
N2 C9 H9 109.5
C10 C9 H9 109.5
C8 C9 H9 109.5
C15 C10 C11 118.4(2)
C15 C10 C9 122.46(19)
C11 C10 C9 119.0(2)
C10 C11 C12 121.2(2)
C10 C11 H11 119.4
C12 C11 H11 119.4
C13 C12 C11 118.2(2)
C13 C12 H12 120.9
C11 C12 H12 120.9
C14 C13 C12 122.9(2)
C14 C13 F1 118.4(3)
C12 C13 F1 118.7(3)
C13 C14 C15 118.3(2)
C13 C14 H14 120.9
C15 C14 H14 120.9
C10 C15 C14 121.0(2)
C10 C15 H15 119.5
C14 C15 H15 119.5
C21 C16 N2 121.0(2)
C21 C16 C17 118.9(2)
N2 C16 C17 120.0(2)
C18 C17 C16 119.6(2)
C18 C17 H17 120.2
C16 C17 H17 120.2
C19 C18 C17 121.2(2)
C19 C18 H18 119.4
C17 C18 H18 119.4
C20 C19 C18 119.1(3)
C20 C19 H19 120.4
C18 C19 H19 120.4
C19 C20 C21 120.9(2)
C19 C20 H20 119.5
C21 C20 H20 119.5
C20 C21 C16 120.2(2)
C20 C21 H21 119.9
C16 C21 H21 119.9

loop_
_geom_bond_atom_site_label_1
_geom_bond_atom_site_label_2
_geom_bond_distance
F1 C13 1.367(2)
N1 C7 1.285(2)
N1 N2 1.389(2)
N2 C16 1.390(2)
N2 C9 1.472(2)
C1 C6 1.375(3)
C1 C2 1.375(3)
C1 H1 0.9300
C2 C3 1.372(3)
C2 H2 0.9300
C3 C4 1.367(3)
C3 H3 0.9300
C4 C5 1.385(3)
C4 H4 0.9300
C5 C6 1.383(3)
C5 H5 0.9300
C6 C7 1.453(3)
C7 C8 1.498(2)
C8 C9 1.533(3)
C8 H8A 0.9700
C8 H8B 0.9700
C9 C10 1.507(3)
C9 H9 0.9800
C10 C15 1.372(2)
C10 C11 1.373(3)
C11 C12 1.376(3)
C11 H11 0.9300
C12 C13 1.354(3)
C12 H12 0.9300
C13 C14 1.347(3)
C14 C15 1.382(3)
C14 H14 0.9300
C15 H15 0.9300
C16 C21 1.387(3)
C16 C17 1.391(3)
C17 C18 1.378(3)
C17 H17 0.9300
C18 C19 1.373(3)
C18 H18 0.9300
C19 C20 1.366(3)
C19 H19 0.9300
C20 C21 1.379(3)
C20 H20 0.9300
C21 H21 0.9300

loop_
_geom_torsion_atom_site_label_1
_geom_torsion_atom_site_label_2
_geom_torsion_atom_site_label_3
_geom_torsion_atom_site_label_4
_geom_torsion
C7 N1 N2 C16 164.09(17)
C7 N1 N2 C9 9.0(2)
C6 C1 C2 C3 -0.1(4)
C1 C2 C3 C4 0.8(4)
C2 C3 C4 C5 -1.1(4)
C3 C4 C5 C6 0.8(3)
C2 C1 C6 C5 -0.1(3)
C2 C1 C6 C7 178.0(2)
C4 C5 C6 C1 -0.2(3)
C4 C5 C6 C7 -178.33(19)
N2 N1 C7 C6 178.60(17)
N2 N1 C7 C8 -0.3(2)
C1 C6 C7 N1 6.8(3)
C5 C6 C7 N1 -175.14(19)
C1 C6 C7 C8 -174.4(2)
C5 C6 C7 C8 3.6(3)
N1 C7 C8 C9 -7.7(2)
C6 C7 C8 C9 173.42(18)
N1 N2 C9 C10 -134.33(17)
C16 N2 C9 C10 72.3(2)
N1 N2 C9 C8 -13.0(2)
C16 N2 C9 C8 -166.37(17)
C7 C8 C9 N2 11.62(19)
C7 C8 C9 C10 134.04(18)
N2 C9 C10 C15 20.8(3)
C8 C9 C10 C15 -94.2(2)
N2 C9 C10 C11 -161.80(18)
C8 C9 C10 C11 83.3(2)
C15 C10 C11 C12 0.9(3)
C9 C10 C11 C12 -176.6(2)
C10 C11 C12 C13 -0.7(3)
C11 C12 C13 C14 -0.1(4)
C11 C12 C13 F1 179.6(2)
C12 C13 C14 C15 0.6(3)
F1 C13 C14 C15 -179.07(19)
C11 C10 C15 C14 -0.4(3)
C9 C10 C15 C14 177.07(19)
C13 C14 C15 C10 -0.4(3)
N1 N2 C16 C21 -164.84(17)
C9 N2 C16 C21 -13.1(3)
N1 N2 C16 C17 17.6(3)
C9 N2 C16 C17 169.32(18)
C21 C16 C17 C18 -0.1(3)
N2 C16 C17 C18 177.61(18)
C16 C17 C18 C19 0.1(3)
C17 C18 C19 C20 -0.3(4)
C18 C19 C20 C21 0.6(3)
C19 C20 C21 C16 -0.6(3)
N2 C16 C21 C20 -177.35(19)
C17 C16 C21 C20 0.3(3)

loop_
_cod_related_entry_id
_cod_related_entry_database
_cod_related_entry_code
1 ChemSpider 2804328
